data_4070920
loop_
_publ_author_name
'Liu, Shu'
'Wang, Hui'
'Zhang, Peng-Cheng'
'Weng, Lin-Hong'
'Hou, Xiu-Feng'

_publ_section_title
;
 Synthesis and Structure of Half-Sandwich Pyridine-2-thiolato Cobalt(III)
 and Rhodium(III) Complexes and Their Reactivity toward Monodentate or
 Bidentate 1,2-Dicarba-closo-dodecaborane Thiolate Ligands
;
_journal_issue 4
_journal_name_full Organometallics
_journal_page_first 713
_journal_paper_doi 10.1021/om701120w
_journal_volume 27
_journal_year 2008
_chemical_formula_sum 'C17 H30 B10 Co N S2'
_chemical_formula_weight 479.57
_chemical_name_systematic
; 
 ? 
;
_space_group_IT_number 61
_symmetry_cell_setting orthorhombic
_symmetry_space_group_name_Hall '-P 2ac 2ab'
_symmetry_space_group_name_H-M 'P b c a'
_atom_sites_solution_hydrogens geom
_atom_sites_solution_primary direct
_atom_sites_solution_secondary difmap
_audit_creation_method SHELXL-97
_cell_angle_alpha 90.00
_cell_angle_beta 90.00
_cell_angle_gamma 90.00
_cell_formula_units_Z 8
_cell_length_a 10.934(3)
_cell_length_b 19.396(6)
_cell_length_c 23.402(7)
_cell_measurement_reflns_used 959
_cell_measurement_temperature 293(2)
_cell_measurement_theta_max 20.365
_cell_measurement_theta_min 2.273
_cell_volume 4963(3)
_computing_cell_refinement 'Bruker SMART'
_computing_data_collection 'Bruker SMART'
_computing_data_reduction 'Bruker SHELXTL'
_computing_molecular_graphics 'Bruker SHELXTL'
_computing_publication_material 'Bruker SHELXTL'
_computing_structure_refinement 'SHELXL-97 (Sheldrick, 1997)'
_computing_structure_solution 'SHELXS-97 (Sheldrick, 1990)'
_diffrn_ambient_temperature 293(2)
_diffrn_measured_fraction_theta_full 1.000
_diffrn_measured_fraction_theta_max 1.000
_diffrn_measurement_device_type 'CCD area detector'
_diffrn_measurement_method 'phi and omega scans'
_diffrn_radiation_monochromator graphite
_diffrn_radiation_source 'fine-focus sealed tube'
_diffrn_radiation_type MoK\a
_diffrn_radiation_wavelength 0.71073
_diffrn_reflns_av_R_equivalents 0.1404
_diffrn_reflns_av_sigmaI/netI 0.1400
_diffrn_reflns_limit_h_max 12
_diffrn_reflns_limit_h_min -12
_diffrn_reflns_limit_k_max 23
_diffrn_reflns_limit_k_min -22
_diffrn_reflns_limit_l_max 23
_diffrn_reflns_limit_l_min -27
_diffrn_reflns_number 19891
_diffrn_reflns_theta_full 25.01
_diffrn_reflns_theta_max 25.01
_diffrn_reflns_theta_min 1.74
_diffrn_standards_decay_% 7.95
_exptl_absorpt_coefficient_mu 0.866
_exptl_absorpt_correction_T_max 0.9184
_exptl_absorpt_correction_T_min 0.8126
_exptl_absorpt_correction_type multi-scan
_exptl_absorpt_process_details sadabs
_exptl_crystal_colour brown
_exptl_crystal_density_diffrn 1.284
_exptl_crystal_density_method 'not measured'
_exptl_crystal_description prism
_exptl_crystal_F_000 1984
_exptl_crystal_size_max 0.25
_exptl_crystal_size_mid 0.20
_exptl_crystal_size_min 0.10
_refine_diff_density_max 0.385
_refine_diff_density_min -0.295
_refine_diff_density_rms 0.062
_refine_ls_extinction_method none
_refine_ls_goodness_of_fit_ref 0.768
_refine_ls_hydrogen_treatment mixed
_refine_ls_matrix_type full
_refine_ls_number_parameters 299
_refine_ls_number_reflns 4370
_refine_ls_number_restraints 0
_refine_ls_restrained_S_all 0.768
_refine_ls_R_factor_all 0.1268
_refine_ls_R_factor_gt 0.0470
_refine_ls_shift/su_max 0.001
_refine_ls_shift/su_mean 0.000
_refine_ls_structure_factor_coef Fsqd
_refine_ls_weighting_details 'calc w=1/[\s^2^(Fo^2^)+(0.0291P)^2^+0.0000P] where P=(Fo^2^+2Fc^2^)/3'
_refine_ls_weighting_scheme calc
_refine_ls_wR_factor_gt 0.0754
_refine_ls_wR_factor_ref 0.0903
_reflns_number_gt 1928
_reflns_number_total 4370
_reflns_threshold_expression >2sigma(I)
_cod_data_source_file om701120w-file001.cif
_cod_data_source_block f61216a
_cod_depositor_comments
;
The following automatic conversions were performed:

'_symmetry_cell_setting' value 'Orthorhombic' changed to
'orthorhombic' according to
/home/saulius/struct/CIF-dictionaries/cif_core.dic dictionary named
'cif_core.dic' version 2.4.1 from 2010-06-29.

Automatic conversion script
Id: cif_fix_values 1715 2011-07-08 13:25:40Z adriana 
;
_cod_original_sg_symbol_H-M Pbca
_cod_database_code 4070920

loop_
_symmetry_equiv_pos_as_xyz
'x, y, z'
'-x+1/2, -y, z+1/2'
'-x, y+1/2, -z+1/2'
'x+1/2, -y+1/2, -z'
'-x, -y, -z'
'x-1/2, y, -z-1/2'
'x, -y-1/2, z-1/2'
'-x-1/2, y-1/2, z'

loop_
_atom_site_label
_atom_site_type_symbol
_atom_site_fract_x
_atom_site_fract_y
_atom_site_fract_z
_atom_site_U_iso_or_equiv
_atom_site_adp_type
_atom_site_occupancy
_atom_site_symmetry_multiplicity
_atom_site_calc_flag
_atom_site_refinement_flags
Co1 Co 0.57683(5) 0.15512(3) 0.39781(2) 0.04144(18) Uani 1 1 d .
S1 S 0.56807(12) 0.26334(5) 0.43453(4) 0.0487(3) Uani 1 1 d .
S2 S 0.62580(11) 0.17521(6) 0.30321(5) 0.0518(4) Uani 1 1 d .
N1 N 0.7531(3) 0.16598(15) 0.39211(14) 0.0394(8) Uani 1 1 d .
B3 B 0.6043(7) 0.3960(3) 0.3757(2) 0.069(2) Uani 1 1 d .
H3 H 0.7006 0.3972 0.3894 0.083 Uiso 1 1 calc R
B4 B 0.4811(6) 0.4075(3) 0.4237(3) 0.067(2) Uani 1 1 d .
H4 H 0.4970 0.4171 0.4694 0.080 Uiso 1 1 calc R
B5 B 0.3583(6) 0.3580(3) 0.3997(3) 0.074(2) Uani 1 1 d .
H5 H 0.2930 0.3352 0.4301 0.089 Uiso 1 1 calc R
B6 B 0.4019(6) 0.3137(3) 0.3380(2) 0.0606(17) Uani 1 1 d .
H6 H 0.3684 0.2618 0.3274 0.073 Uiso 1 1 calc R
B7 B 0.4329(7) 0.3764(3) 0.2848(2) 0.076(2) Uani 1 1 d .
H7 H 0.4179 0.3652 0.2393 0.091 Uiso 1 1 calc R
B8 B 0.5567(7) 0.4269(3) 0.3075(2) 0.080(2) Uani 1 1 d .
H8 H 0.6225 0.4486 0.2769 0.095 Uiso 1 1 calc R
B9 B 0.5119(7) 0.4710(3) 0.3705(3) 0.086(2) Uani 1 1 d .
H9 H 0.5472 0.5225 0.3815 0.103 Uiso 1 1 calc R
B10 B 0.3602(7) 0.4467(3) 0.3855(3) 0.089(2) Uani 1 1 d .
H10 H 0.2964 0.4828 0.4061 0.106 Uiso 1 1 calc R
B11 B 0.3089(7) 0.3877(4) 0.3325(3) 0.095(3) Uani 1 1 d .
H11 H 0.2129 0.3849 0.3187 0.114 Uiso 1 1 calc R
B12 B 0.4081(7) 0.4581(3) 0.3139(2) 0.092(2) Uani 1 1 d .
H12 H 0.3760 0.5014 0.2875 0.111 Uiso 1 1 calc R
C1 C 0.5040(4) 0.3298(2) 0.39283(18) 0.0472(12) Uani 1 1 d .
C2 C 0.5463(5) 0.3434(3) 0.32497(19) 0.0580(15) Uani 1 1 d .
C3 C 0.7676(4) 0.1793(2) 0.33574(18) 0.0444(12) Uani 1 1 d .
C4 C 0.8806(5) 0.1962(2) 0.3136(2) 0.0668(16) Uani 1 1 d .
H4A H 0.8903 0.2057 0.2749 0.080 Uiso 1 1 calc R
C5 C 0.9780(5) 0.1986(3) 0.3501(3) 0.0751(17) Uani 1 1 d .
H5A H 1.0555 0.2086 0.3360 0.090 Uiso 1 1 calc R
C6 C 0.9627(4) 0.1866(2) 0.4070(2) 0.0652(15) Uani 1 1 d .
H6A H 1.0291 0.1892 0.4318 0.078 Uiso 1 1 calc R
C7 C 0.8503(4) 0.1709(2) 0.42711(18) 0.0472(12) Uani 1 1 d .
H7A H 0.8399 0.1633 0.4660 0.057 Uiso 1 1 calc R
C8 C 0.5826(4) 0.0629(2) 0.44338(17) 0.0422(11) Uani 1 1 d .
C9 C 0.5015(5) 0.1106(2) 0.4705(2) 0.0477(13) Uani 1 1 d .
C10 C 0.4078(5) 0.1268(2) 0.4306(2) 0.0580(14) Uani 1 1 d .
C11 C 0.4313(5) 0.0905(2) 0.3795(2) 0.0595(14) Uani 1 1 d .
C12 C 0.5398(5) 0.0521(2) 0.3872(2) 0.0555(14) Uani 1 1 d .
C13 C 0.6910(4) 0.0303(2) 0.47042(18) 0.0656(15) Uani 1 1 d .
H13A H 0.6674 -0.0126 0.4877 0.098 Uiso 1 1 calc R
H13B H 0.7235 0.0605 0.4991 0.098 Uiso 1 1 calc R
H13C H 0.7523 0.0218 0.4419 0.098 Uiso 1 1 calc R
C14 C 0.5086(5) 0.1342(2) 0.53119(18) 0.0745(17) Uani 1 1 d .
H14A H 0.4685 0.1781 0.5349 0.112 Uiso 1 1 calc R
H14B H 0.5928 0.1387 0.5422 0.112 Uiso 1 1 calc R
H14C H 0.4690 0.1012 0.5554 0.112 Uiso 1 1 calc R
C15 C 0.2966(4) 0.1683(3) 0.4439(2) 0.097(2) Uani 1 1 d .
H15A H 0.2387 0.1401 0.4640 0.145 Uiso 1 1 calc R
H15B H 0.2606 0.1846 0.4090 0.145 Uiso 1 1 calc R
H15C H 0.3190 0.2070 0.4673 0.145 Uiso 1 1 calc R
C16 C 0.3521(5) 0.0905(3) 0.3267(2) 0.098(2) Uani 1 1 d .
H16A H 0.3029 0.0496 0.3262 0.147 Uiso 1 1 calc R
H16B H 0.4031 0.0917 0.2934 0.147 Uiso 1 1 calc R
H16C H 0.3000 0.1304 0.3271 0.147 Uiso 1 1 calc R
C17 C 0.5948(5) 0.0037(2) 0.34440(18) 0.0861(18) Uani 1 1 d .
H17A H 0.6824 0.0073 0.3456 0.129 Uiso 1 1 calc R
H17B H 0.5664 0.0154 0.3068 0.129 Uiso 1 1 calc R
H17C H 0.5710 -0.0428 0.3533 0.129 Uiso 1 1 calc R
H2 H 0.604(3) 0.3078(17) 0.3104(14) 0.047(13) Uiso 1 1 d .

loop_
_atom_site_aniso_label
_atom_site_aniso_U_11
_atom_site_aniso_U_22
_atom_site_aniso_U_33
_atom_site_aniso_U_23
_atom_site_aniso_U_13
_atom_site_aniso_U_12
Co1 0.0420(4) 0.0442(3) 0.0382(3) 0.0026(3) -0.0031(4) -0.0040(3)
S1 0.0589(9) 0.0451(7) 0.0422(7) 0.0009(5) -0.0069(7) 0.0060(7)
S2 0.0575(9) 0.0607(8) 0.0371(7) 0.0014(6) -0.0058(6) -0.0017(6)
N1 0.043(2) 0.039(2) 0.036(2) -0.0036(19) -0.001(2) 0.0041(18)
B3 0.085(6) 0.060(4) 0.063(4) -0.003(3) 0.015(4) -0.009(4)
B4 0.093(6) 0.058(4) 0.049(4) 0.003(3) 0.012(4) 0.017(4)
B5 0.065(5) 0.099(5) 0.059(4) 0.020(4) 0.019(4) 0.033(4)
B6 0.056(5) 0.082(4) 0.044(4) 0.009(3) -0.005(3) 0.007(4)
B7 0.103(6) 0.083(5) 0.042(4) 0.016(3) 0.003(4) 0.036(5)
B8 0.117(7) 0.058(4) 0.063(4) 0.025(3) 0.037(5) 0.023(5)
B9 0.142(8) 0.047(4) 0.069(5) 0.009(3) 0.029(5) 0.020(4)
B10 0.127(7) 0.090(5) 0.049(5) 0.025(4) 0.028(4) 0.057(5)
B11 0.080(6) 0.142(7) 0.064(5) 0.044(5) 0.007(4) 0.050(5)
B12 0.130(7) 0.097(5) 0.050(4) 0.031(4) 0.032(5) 0.058(5)
C1 0.050(3) 0.052(3) 0.039(3) -0.001(2) 0.012(2) 0.005(2)
C2 0.079(4) 0.050(3) 0.046(3) 0.003(3) 0.015(3) 0.021(3)
C3 0.057(4) 0.040(3) 0.037(3) -0.009(2) 0.000(3) 0.003(2)
C4 0.064(4) 0.093(4) 0.043(3) 0.000(3) 0.017(3) -0.006(3)
C5 0.045(4) 0.108(5) 0.072(4) -0.002(4) 0.019(3) -0.009(3)
C6 0.038(3) 0.089(4) 0.069(4) -0.007(3) -0.005(3) 0.000(3)
C7 0.043(3) 0.057(3) 0.042(3) -0.002(2) -0.004(3) 0.003(3)
C8 0.047(3) 0.037(3) 0.043(3) 0.015(2) -0.009(3) -0.008(3)
C9 0.049(4) 0.047(3) 0.047(3) 0.003(2) 0.006(3) -0.011(3)
C10 0.036(4) 0.064(3) 0.074(4) 0.019(3) 0.009(3) -0.010(3)
C11 0.059(4) 0.060(3) 0.059(4) 0.015(3) -0.018(3) -0.024(3)
C12 0.079(5) 0.041(3) 0.046(3) -0.002(2) -0.007(3) -0.002(3)
C13 0.078(4) 0.057(3) 0.062(4) 0.019(3) -0.008(3) 0.000(3)
C14 0.095(5) 0.082(4) 0.047(3) 0.001(3) 0.014(3) -0.014(3)
C15 0.053(4) 0.105(5) 0.133(5) 0.032(4) 0.023(4) 0.003(4)
C16 0.099(5) 0.110(5) 0.085(4) 0.041(4) -0.051(4) -0.058(4)
C17 0.141(6) 0.051(3) 0.066(4) -0.003(3) -0.010(4) -0.001(4)

loop_
_atom_type_symbol
_atom_type_description
_atom_type_scat_dispersion_real
_atom_type_scat_dispersion_imag
_atom_type_scat_source
C C 0.0033 0.0016 'International Tables Vol C Tables 4.2.6.8 and 6.1.1.4'
H H 0.0000 0.0000 'International Tables Vol C Tables 4.2.6.8 and 6.1.1.4'
B B 0.0013 0.0007 'International Tables Vol C Tables 4.2.6.8 and 6.1.1.4'
N N 0.0061 0.0033 'International Tables Vol C Tables 4.2.6.8 and 6.1.1.4'
S S 0.1246 0.1234 'International Tables Vol C Tables 4.2.6.8 and 6.1.1.4'
Co Co 0.3494 0.9721 'International Tables Vol C Tables 4.2.6.8 and 6.1.1.4'

loop_
_geom_angle_atom_site_label_1
_geom_angle_atom_site_label_2
_geom_angle_atom_site_label_3
_geom_angle
N1 Co1 C12 107.01(17)
N1 Co1 C11 144.46(19)
C12 Co1 C11 40.07(17)
N1 Co1 C10 159.63(18)
C12 Co1 C10 67.16(19)
C11 Co1 C10 39.79(17)
N1 Co1 C9 119.63(17)
C12 Co1 C9 67.41(18)
C11 Co1 C9 67.21(18)
C10 Co1 C9 40.05(17)
N1 Co1 C8 95.64(16)
C12 Co1 C8 39.85(15)
C11 Co1 C8 67.00(18)
C10 Co1 C8 67.08(18)
C9 Co1 C8 40.17(16)
N1 Co1 S1 88.14(9)
C12 Co1 S1 159.55(14)
C11 Co1 S1 127.27(18)
C10 Co1 S1 93.85(15)
C9 Co1 S1 93.33(13)
C8 Co1 S1 126.97(12)
N1 Co1 S2 71.71(10)
C12 Co1 S2 95.41(13)
C11 Co1 S2 94.72(14)
C10 Co1 S2 127.23(16)
C9 Co1 S2 161.11(13)
C8 Co1 S2 128.92(13)
S1 Co1 S2 102.50(5)
C1 S1 Co1 118.90(15)
C3 S2 Co1 78.11(16)
C7 N1 C3 119.1(4)
C7 N1 Co1 138.6(3)
C3 N1 Co1 101.8(3)
C2 B3 C1 58.6(3)
C2 B3 B4 103.7(5)
C1 B3 B4 57.7(3)
C2 B3 B9 103.5(5)
C1 B3 B9 105.2(5)
B4 B3 B9 60.4(3)
C2 B3 B8 57.6(3)
C1 B3 B8 105.7(5)
B4 B3 B8 107.7(5)
B9 B3 B8 59.8(3)
C1 B4 B5 59.0(3)
C1 B4 B3 60.2(3)
B5 B4 B3 108.2(4)
C1 B4 B10 106.2(4)
B5 B4 B10 59.9(4)
B3 B4 B10 107.7(4)
C1 B4 B9 106.9(4)
B5 B4 B9 107.6(5)
B3 B4 B9 60.1(3)
B10 B4 B9 59.4(3)
C1 B5 B4 58.9(3)
C1 B5 B6 60.3(3)
B4 B5 B6 109.0(4)
C1 B5 B10 106.7(4)
B4 B5 B10 60.7(4)
B6 B5 B10 108.8(4)
C1 B5 B11 108.0(4)
B4 B5 B11 110.0(5)
B6 B5 B11 60.4(3)
B10 B5 B11 60.8(4)
C2 B6 C1 58.3(3)
C2 B6 B5 103.5(4)
C1 B6 B5 58.3(3)
C2 B6 B11 104.2(5)
C1 B6 B11 106.2(4)
B5 B6 B11 60.2(3)
C2 B6 B7 57.8(3)
C1 B6 B7 105.9(4)
B5 B6 B7 107.2(4)
B11 B6 B7 60.1(3)
C2 B7 B12 104.0(5)
C2 B7 B8 58.2(3)
B12 B7 B8 59.7(4)
C2 B7 B11 105.1(4)
B12 B7 B11 61.5(4)
B8 B7 B11 109.3(5)
C2 B7 B6 59.2(3)
B12 B7 B6 108.6(4)
B8 B7 B6 108.6(4)
B11 B7 B6 59.7(3)
C2 B8 B12 104.6(5)
C2 B8 B7 58.8(3)
B12 B8 B7 59.9(4)
C2 B8 B9 104.2(4)
B12 B8 B9 60.2(4)
B7 B8 B9 107.9(5)
C2 B8 B3 58.4(3)
B12 B8 B3 108.2(4)
B7 B8 B3 108.0(4)
B9 B8 B3 59.9(3)
B10 B9 B12 60.3(4)
B10 B9 B8 107.2(5)
B12 B9 B8 58.9(4)
B10 B9 B3 107.7(5)
B12 B9 B3 107.5(5)
B8 B9 B3 60.2(3)
B10 B9 B4 59.9(4)
B12 B9 B4 107.7(5)
B8 B9 B4 107.4(4)
B3 B9 B4 59.6(3)
B5 B10 B9 108.2(4)
B5 B10 B4 59.4(3)
B9 B10 B4 60.7(4)
B5 B10 B12 107.8(4)
B9 B10 B12 60.0(4)
B4 B10 B12 108.1(5)
B5 B10 B11 59.8(4)
B9 B10 B11 109.3(5)
B4 B10 B11 108.2(4)
B12 B10 B11 60.8(4)
B5 B11 B6 59.4(3)
B5 B11 B7 106.7(5)
B6 B11 B7 60.2(3)
B5 B11 B10 59.4(4)
B6 B11 B10 106.9(5)
B7 B11 B10 106.2(6)
B5 B11 B12 106.3(5)
B6 B11 B12 106.7(5)
B7 B11 B12 58.6(4)
B10 B11 B12 59.3(4)
B8 B12 B7 60.4(4)
B8 B12 B9 60.9(4)
B7 B12 B9 108.8(5)
B8 B12 B10 108.3(5)
B7 B12 B10 107.6(4)
B9 B12 B10 59.7(4)
B8 B12 B11 108.7(5)
B7 B12 B11 59.9(4)
B9 B12 B11 108.3(4)
B10 B12 B11 59.8(4)
C2 C1 B4 107.7(3)
C2 C1 B5 107.4(4)
B4 C1 B5 62.1(3)
C2 C1 B6 60.2(3)
B4 C1 B6 112.5(4)
B5 C1 B6 61.4(3)
C2 C1 B3 59.3(3)
B4 C1 B3 62.1(3)
B5 C1 B3 112.2(4)
B6 C1 B3 111.7(4)
C2 C1 S1 122.1(3)
B4 C1 S1 118.3(3)
B5 C1 S1 123.9(3)
B6 C1 S1 122.4(3)
B3 C1 S1 114.7(3)
B8 C2 C1 113.8(4)
B8 C2 B7 63.0(3)
C1 C2 B7 112.7(4)
B8 C2 B3 64.0(3)
C1 C2 B3 62.1(3)
B7 C2 B3 116.1(4)
B8 C2 B6 115.6(4)
C1 C2 B6 61.5(3)
B7 C2 B6 63.0(3)
B3 C2 B6 115.2(4)
N1 C3 C4 121.1(4)
N1 C3 S2 108.3(3)
C4 C3 S2 130.4(4)
C5 C4 C3 118.1(5)
C6 C5 C4 120.7(5)
C7 C6 C5 119.4(5)
N1 C7 C6 121.5(4)
C12 C8 C9 107.7(4)
C12 C8 C13 126.7(4)
C9 C8 C13 125.6(4)
C12 C8 Co1 69.0(2)
C9 C8 Co1 69.7(2)
C13 C8 Co1 127.4(3)
C10 C9 C8 107.4(4)
C10 C9 C14 126.4(5)
C8 C9 C14 126.0(4)
C10 C9 Co1 69.9(3)
C8 C9 Co1 70.2(2)
C14 C9 Co1 129.0(3)
C11 C10 C9 108.3(5)
C11 C10 C15 126.6(5)
C9 C10 C15 124.7(5)
C11 C10 Co1 69.9(3)
C9 C10 Co1 70.1(3)
C15 C10 Co1 131.4(3)
C10 C11 C12 108.0(4)
C10 C11 C16 126.1(6)
C12 C11 C16 125.9(5)
C10 C11 Co1 70.3(3)
C12 C11 Co1 69.4(3)
C16 C11 Co1 127.6(3)
C8 C12 C11 108.6(4)
C8 C12 C17 125.7(5)
C11 C12 C17 125.6(5)
C8 C12 Co1 71.2(2)
C11 C12 Co1 70.5(3)
C17 C12 Co1 127.7(3)

loop_
_geom_bond_atom_site_label_1
_geom_bond_atom_site_label_2
_geom_bond_distance
Co1 N1 1.943(3)
Co1 C12 2.054(4)
Co1 C11 2.069(5)
Co1 C10 2.074(5)
Co1 C9 2.077(4)
Co1 C8 2.083(4)
Co1 S1 2.2702(14)
Co1 S2 2.3108(14)
S1 C1 1.761(4)
S2 C3 1.729(5)
N1 C7 1.346(5)
N1 C3 1.354(5)
B3 C2 1.688(7)
B3 C1 1.736(7)
B3 B4 1.768(8)
B3 B9 1.777(8)
B3 B8 1.782(8)
B4 C1 1.691(6)
B4 B5 1.745(8)
B4 B10 1.768(9)
B4 B9 1.782(8)
B5 C1 1.692(7)
B5 B6 1.747(7)
B5 B10 1.754(9)
B5 B11 1.761(8)
B6 C2 1.708(7)
B6 C1 1.729(7)
B6 B11 1.764(8)
B6 B7 1.772(7)
B7 C2 1.682(7)
B7 B12 1.745(8)
B7 B8 1.753(9)
B7 B11 1.769(9)
B8 C2 1.673(7)
B8 B12 1.741(9)
B8 B9 1.775(8)
B9 B10 1.759(9)
B9 B12 1.764(10)
B10 B12 1.769(8)
B10 B11 1.778(10)
B11 B12 1.796(10)
C1 C2 1.675(6)
C3 C4 1.380(6)
C4 C5 1.366(6)
C5 C6 1.362(6)
C6 C7 1.351(6)
C8 C12 1.410(5)
C8 C9 1.429(6)
C8 C13 1.485(6)
C9 C10 1.421(6)
C9 C14 1.496(5)
C10 C11 1.410(6)
C10 C15 1.491(6)
C11 C12 1.413(6)
C11 C16 1.509(6)
C12 C17 1.500(6)
